data_9004363
loop_
_publ_author_name
'MacDonald, D. J.'
'Hawthorne, F. C.'

_publ_section_title
;
 The crystal chemistry of Si=Al substitution in tourmaline
 Sample: T73
;
_journal_name_full 'The Canadian Mineralogist'
_journal_page_first 849
_journal_page_last 858
_journal_volume 33
_journal_year 1995
_chemical_compound_source 'East Africa'
_chemical_formula_sum
;Al5.892 B3 Ca0.762 Cr0.003 F0.832 H3.168 Li0.06 Mg3.327 Na0.229 O30.168
 Si5.664 Ti0.027 V0.024
;
_chemical_name_mineral Uvite
_space_group_IT_number 160
_symmetry_space_group_name_Hall 'R 3 -2"'
_symmetry_space_group_name_H-M 'R 3 m :H'
_cell_angle_alpha 90
_cell_angle_beta 90
_cell_angle_gamma 120
_cell_formula_units_Z 3
_cell_length_a 15.950
_cell_length_b 15.950
_cell_length_c 7.174
_cell_volume 1580.569
_database_code_amcsd 0005437
_exptl_crystal_density_diffrn 3.063
_cod_original_sg_symbol_H-M 'R 3 m'
_cod_original_formula_sum
;Ca.762 Na.229 Mg3.327 Ti.027 V.024 Li.06 Cr.003 Al5.892 Si5.664 B3 F.832
 O30.168 H3.168
;
_cod_database_code 9004363

loop_
_space_group_symop_operation_xyz
x,y,z
2/3+x,1/3+y,1/3+z
1/3+x,2/3+y,2/3+z
x,x-y,z
2/3+x,1/3+x-y,1/3+z
1/3+x,2/3+x-y,2/3+z
-y,-x,z
2/3-y,1/3-x,1/3+z
1/3-y,2/3-x,2/3+z
-x+y,y,z
2/3-x+y,1/3+y,1/3+z
1/3-x+y,2/3+y,2/3+z
-y,x-y,z
2/3-y,1/3+x-y,1/3+z
1/3-y,2/3+x-y,2/3+z
-x+y,-x,z
2/3-x+y,1/3-x,1/3+z
1/3-x+y,2/3-x,2/3+z

loop_
_atom_site_label
_atom_site_fract_x
_atom_site_fract_y
_atom_site_fract_z
_atom_site_occupancy
_atom_site_U_iso_or_equiv
_atom_site_type_symbol
_atom_site_attached_hydrogens
CaX 0.00000 0.00000 0.84080 0.76200 0.01360 Ca 0
NaX 0.00000 0.00000 0.84080 0.22900 0.01360 Na 0
MgY 0.06326 0.93674 0.43840 0.96100 0.00590 Mg 0
TiY 0.06326 0.93674 0.43840 0.00900 0.00590 Ti 0
VY 0.06326 0.93674 0.43840 0.00800 0.00590 V 0
LiY 0.06326 0.93674 0.43840 0.02000 0.00590 Li 0
CrY 0.06326 0.93674 0.43840 0.00100 0.00590 Cr 0
AlZ 0.26165 0.29806 0.45350 0.92600 0.00550 Al 0
MgZ 0.26165 0.29806 0.45350 0.07400 0.00550 Mg 0
Si 0.19043 0.19224 0.06690 0.94400 0.00510 Si 0
Al 0.19043 0.19224 0.06690 0.05600 0.00510 Al 0
B 0.89030 0.10970 0.61500 1.00000 0.00710 B 0
F1 0.00000 0.00000 0.29300 0.83200 0.00830 F 0
O-H1 0.00000 0.00000 0.29300 0.16800 0.00830 O 1
O2 0.93953 0.06047 0.59210 1.00000 0.00940 O 0
O-H3 0.13410 0.86590 0.55610 1.00000 0.00900 O 1
O4 0.90793 0.09207 -0.00570 1.00000 0.01100 O 0
O5 0.09099 0.90901 -0.02700 1.00000 0.01180 O 0
O6 0.18710 0.19620 0.29010 1.00000 0.00840 O 0
O7 0.28497 0.28540 -0.01470 1.00000 0.00810 O 0
O8 0.27030 0.20930 0.62450 1.00000 0.00830 O 0

loop_
_cod_changelog_entry_id
_cod_changelog_entry_author
_cod_changelog_entry_date
_cod_changelog_entry_text
1
;cod-tools version 3.8.0
Id: cif_guess_AMCSD_atom_types 9581 2023-05-17 12:35:41Z saulius
;
2023-05-18T11:38:05+03:00
;Derived atom types and hydrogen counts
from atom names that follow the AMCSD naming convention
(Wat == water, O-H == hydroxyl).
;

loop_
_cod_related_entry_id
_cod_related_entry_database
_cod_related_entry_code
1 AMCSD 0005437
